data_5000377
_chemical_formula_moiety ?
_chemical_formula_sum 'C27 H32 B3 F12 Mo2 N9'
_chemical_formula_weight 934.906
_space_group_IT_number 14
_symmetry_cell_setting monoclinic
_symmetry_space_group_name_Hall '-P 2yn'
_symmetry_space_group_name_H-M 'P 1 21/n 1'
_cell_angle_alpha 90
_cell_angle_beta 94.130(7)
_cell_angle_gamma 90
_cell_formula_units_Z 8
_cell_length_a 23.831(3)
_cell_length_b 12.2175(17)
_cell_length_c 26.018(4)
_cell_measurement_reflns_used 42
_cell_measurement_temperature 104.
_cell_measurement_theta_max 10.48
_cell_measurement_theta_min 9.72
_cell_volume 7555.8(18)
_diffrn_ambient_temperature 104.
_diffrn_detector_area_resol_mean ?
_diffrn_measured_fraction_theta_full 0
_diffrn_measured_fraction_theta_max 1
_diffrn_measurement_device_type 'refurbished Picker diffractometer'
_diffrn_measurement_method '\q/2\q scans'
_diffrn_radiation_type 'Mo K\a'
_diffrn_radiation_wavelength 0.71069
_diffrn_reflns_av_R_equivalents 0.04
_diffrn_reflns_limit_h_max 5
_diffrn_reflns_limit_h_min -25
_diffrn_reflns_limit_k_max 13
_diffrn_reflns_limit_k_min 0
_diffrn_reflns_limit_l_max 27
_diffrn_reflns_limit_l_min -28
_diffrn_reflns_number 10814
_diffrn_reflns_theta_full 0
_diffrn_reflns_theta_max 22.5002
_diffrn_reflns_theta_min 3.05772
_diffrn_standards_decay_% 1
_diffrn_standards_interval_count 400
_diffrn_standards_number 4
_exptl_absorpt_coefficient_mu 0.7555
_exptl_absorpt_correction_T_max ?
_exptl_absorpt_correction_T_min ?
_exptl_absorpt_correction_type none
_exptl_absorpt_process_details none
_exptl_crystal_colour red
_exptl_crystal_density_diffrn 1.644
_exptl_crystal_density_meas ?
_exptl_crystal_density_method 'not measured'
_exptl_crystal_description irregular
_exptl_crystal_F_000 3712
_exptl_crystal_size_max .40
_exptl_crystal_size_mid .25
_exptl_crystal_size_min .25
_refine_diff_density_max ?
_refine_diff_density_min ?
_refine_ls_abs_structure_details none
_refine_ls_abs_structure_Flack ?
_refine_ls_extinction_coef 0.0000000179(19)
_refine_ls_extinction_expression
;
Larson, A. C. (1967).  Acta Cryst. 23, p. 664.  Eq. (3)
;
_refine_ls_extinction_method Zachariasen
_refine_ls_goodness_of_fit_ref 1.1228
_refine_ls_hydrogen_treatment ?
_refine_ls_matrix_type full
_refine_ls_number_parameters 956
_refine_ls_number_reflns ?
_refine_ls_R_factor_gt 0.0539
_refine_ls_shift/su_max 1.2188
_refine_ls_structure_factor_coef F
_refine_ls_weighting_details w^-1^=\s^2^(F)+(.03F)^2^
_refine_ls_weighting_scheme calc
_refine_ls_wR_factor_ref 0.0473
_reflns_number_gt 5337
_reflns_number_total 9840
_reflns_threshold_expression F^2^>2.33\s(F^2^)
_cod_original_sg_symbol_H-M 'P 21/n'
_cod_database_code 5000377

loop_
_symmetry_equiv_pos_as_xyz
x,y,z
1/2-x,1/2+y,1/2-z
1/2+x,1/2-y,1/2+z
-x,-y,-z

loop_
_atom_site_label
_atom_site_type_symbol
_atom_site_fract_x
_atom_site_fract_y
_atom_site_fract_z
_atom_site_U_iso_or_equiv
_atom_site_adp_type
_atom_site_occupancy
_atom_site_disorder_group
_atom_site_disorder_assembly
MO1 MO 0.62384(4) 0.13237(7) 0.11439(4) 0.0157(3) Uani 1 0 .
MO2 MO 0.63378(4) 0.30602(7) 0.12454(3) 0.0166(3) Uani 1 0 .
C3 C 0.7825(4) -0.0077(8) 0.0851(4) 0.022(4) Uani 1 0 .
C4 C 0.8053(4) -0.1046(9) 0.0684(4) 0.024(4) Uani 1 0 .
C5 C 0.7739(4) -0.1746(9) 0.0344(4) 0.029(4) Uani 1 0 .
C6 C 0.7187(4) -0.1458(8) 0.0186(4) 0.022(3) Uani 1 0 .
C7 C 0.6956(4) -0.0494(8) 0.0353(4) 0.017(3) Uani 1 0 .
C8 C 0.7268(4) 0.0205(8) 0.0668(4) 0.022(4) Uani 1 0 .
N9 N 0.7024(3) 0.1203(6) 0.0844(3) 0.018(3) Uani 1 0 .
C10 C 0.7350(4) 0.2072(7) 0.0841(4) 0.014(3) Uani 1 0 .
N11 N 0.7147(3) 0.3034(6) 0.0998(3) 0.014(3) Uani 1 0 .
C12 C 0.7508(4) 0.3967(8) 0.1018(4) 0.021(4) Uani 1 0 .
C13 C 0.7257(4) 0.4988(9) 0.0972(5) 0.030(4) Uani 1 0 .
C14 C 0.7570(5) 0.5929(8) 0.0973(5) 0.036(4) Uani 1 0 .
C15 C 0.8154(5) 0.5858(9) 0.1013(5) 0.034(4) Uani 1 0 .
C16 C 0.8416(4) 0.4845(8) 0.1049(4) 0.026(4) Uani 1 0 .
C17 C 0.8087(4) 0.3910(8) 0.1062(4) 0.019(3) Uani 1 0 .
N18 N 0.6095(4) -0.0771(8) 0.1151(4) 0.029(3) Uani 1 0 .
C19 C 0.6054(4) -0.1663(9) 0.1229(4) 0.021(4) Uani 1 0 .
C20 C 0.6009(6) -0.2827(9) 0.1322(5) 0.047(5) Uani 1 0 .
N21 N 0.5807(3) 0.1262(6) 0.0390(4) 0.020(3) Uani 1 0 .
C22 C 0.5562(4) 0.1132(8) 0.0003(4) 0.019(4) Uani 1 0 .
C23 C 0.5250(4) 0.0985(9) -0.0489(4) 0.028(4) Uani 1 0 .
N24 N 0.5438(4) 0.1142(7) 0.1495(3) 0.021(3) Uani 1 0 .
C25 C 0.5043(5) 0.1040(9) 0.1712(5) 0.026(4) Uani 1 0 .
C26 C 0.4542(5) 0.0951(10) 0.1998(5) 0.040(5) Uani 1 0 .
N27 N 0.6614(4) 0.0843(7) 0.1875(4) 0.021(3) Uani 1 0 .
C28 C 0.6811(4) 0.0441(8) 0.2239(4) 0.022(4) Uani 1 0 .
C29 C 0.7032(4) -0.0062(8) 0.2716(4) 0.026(4) Uani 1 0 .
N30 N 0.5995(3) 0.3622(7) 0.0510(4) 0.024(3) Uani 1 0 .
C31 C 0.5765(5) 0.3893(8) 0.0139(5) 0.026(4) Uani 1 0 .
C32 C 0.5451(5) 0.4198(8) -0.0340(4) 0.027(4) Uani 1 0 .
N33 N 0.5550(4) 0.3611(7) 0.1525(3) 0.024(3) Uani 1 0 .
C34 C 0.5141(5) 0.3878(8) 0.1666(4) 0.024(4) Uani 1 0 .
C35 C 0.4591(5) 0.4205(10) 0.1846(5) 0.039(5) Uani 1 0 .
N36 N 0.6657(3) 0.3195(7) 0.2020(4) 0.023(3) Uani 1 0 .
C37 C 0.6757(4) 0.3336(8) 0.2456(5) 0.022(4) Uani 1 0 .
C38 C 0.6903(5) 0.3519(9) 0.2997(4) 0.031(4) Uani 1 0 .
MO39 MO 0.62182(4) 0.15331(7) 0.61414(4) 0.0166(3) Uani 1 0 .
MO40 MO 0.62821(4) 0.32838(7) 0.62094(4) 0.0169(3) Uani 1 0 .
C41 C 0.7845(4) 0.0247(8) 0.5901(4) 0.021(4) Uani 1 0 .
C42 C 0.8121(5) -0.0673(9) 0.5725(4) 0.030(4) Uani 1 0 .
C43 C 0.7854(5) -0.1362(8) 0.5387(4) 0.030(4) Uani 1 0 .
C44 C 0.7296(5) -0.1178(8) 0.5215(4) 0.028(4) Uani 1 0 .
C45 C 0.7032(4) -0.0261(8) 0.5372(4) 0.022(3) Uani 1 0 .
C46 C 0.7301(4) 0.0449(7) 0.5718(4) 0.018(4) Uani 1 0 .
N47 N 0.7018(3) 0.1432(6) 0.5856(3) 0.016(3) Uani 1 0 .
C48 C 0.7314(4) 0.2344(9) 0.5850(4) 0.018(4) Uani 1 0 .
N49 N 0.7101(3) 0.3284(6) 0.5987(3) 0.020(3) Uani 1 0 .
C50 C 0.7447(4) 0.4229(8) 0.5983(4) 0.019(4) Uani 1 0 .
C51 C 0.7196(4) 0.5230(9) 0.5878(5) 0.036(4) Uani 1 0 .
C52 C 0.7515(5) 0.6187(9) 0.5876(5) 0.040(5) Uani 1 0 .
C53 C 0.8094(5) 0.6113(9) 0.5951(5) 0.032(4) Uani 1 0 .
C54 C 0.8347(4) 0.5145(8) 0.6051(4) 0.021(4) Uani 1 0 .
C55 C 0.8035(5) 0.4192(8) 0.6079(4) 0.026(4) Uani 1 0 .
N56 N 0.6104(3) -0.0556(7) 0.6143(3) 0.022(3) Uani 1 0 .
C57 C 0.6061(4) -0.1467(10) 0.6200(4) 0.027(4) Uani 1 0 .
C58 C 0.6006(5) -0.2645(10) 0.6262(5) 0.042(5) Uani 1 0 .
N59 N 0.5794(3) 0.1400(7) 0.5396(3) 0.018(3) Uani 1 0 .
C60 C 0.5563(4) 0.1215(8) 0.5010(4) 0.019(4) Uani 1 0 .
C61 C 0.5243(4) 0.0965(8) 0.4517(4) 0.027(4) Uani 1 0 .
N62 N 0.5421(4) 0.1316(6) 0.6478(4) 0.021(3) Uani 1 0 .
C63 C 0.5045(5) 0.1187(8) 0.6717(4) 0.024(4) Uani 1 0 .
C64 C 0.4566(5) 0.1046(10) 0.7032(5) 0.038(5) Uani 1 0 .
N65 N 0.6610(3) 0.1096(7) 0.6881(4) 0.022(3) Uani 1 0 .
C66 C 0.6806(4) 0.0738(8) 0.7254(4) 0.021(4) Uani 1 0 .
C67 C 0.7054(5) 0.0306(9) 0.7729(4) 0.035(4) Uani 1 0 .
N68 N 0.5951(4) 0.3786(6) 0.5460(4) 0.020(3) Uani 1 0 .
C69 C 0.5770(4) 0.4073(8) 0.5064(4) 0.020(4) Uani 1 0 .
C70 C 0.5525(5) 0.4453(9) 0.4555(4) 0.033(4) Uani 1 0 .
N71 N 0.5484(4) 0.3789(6) 0.6489(3) 0.020(3) Uani 1 0 .
C72 C 0.5066(5) 0.4024(8) 0.6655(4) 0.023(4) Uani 1 0 .
C73 C 0.4542(5) 0.4327(9) 0.6862(5) 0.034(4) Uani 1 0 .
N74 N 0.6587(3) 0.3473(7) 0.6995(4) 0.024(3) Uani 1 0 .
C75 C 0.6721(4) 0.3628(8) 0.7414(5) 0.024(4) Uani 1 0 .
C76 C 0.6878(5) 0.3809(10) 0.7955(4) 0.037(4) Uani 1 0 .
B77 B 0.4241(6) 0.2619(11) 0.0370(6) 0.036(5) Uani 1 0 .
F78 F 0.4186(5) 0.3031(9) -0.0106(3) 0.110(5) Uani 1 0 .
F79 F 0.4288(3) 0.1514(6) 0.0343(4) 0.082(4) Uani 1 0 .
F80 F 0.4714(3) 0.3108(7) 0.0609(3) 0.073(3) Uani 1 0 .
F81 F 0.3789(3) 0.2899(6) 0.0627(4) 0.080(4) Uani 1 0 .
B82 B 0.5519(5) 0.2367(10) 0.8175(5) 0.024(4) Uani 1 0 .
F83 F 0.5728(3) 0.2874(5) 0.8611(2) 0.043(3) Uani 1 0 .
F84 F 0.5272(3) 0.3121(6) 0.7829(3) 0.061(3) Uani 1 0 .
F85 F 0.5118(3) 0.1593(5) 0.8293(3) 0.044(3) Uani 1 0 .
F86 F 0.5948(3) 0.1826(5) 0.7938(3) 0.049(3) Uani 1 0 .
B87 B 0.8261(6) 0.1699(11) 0.2363(6) 0.034(5) Uani 1 0 .
F88 F 0.8475(3) 0.0757(5) 0.2610(3) 0.050(3) Uani 1 0 .
F89 F 0.8670(3) 0.2483(6) 0.2405(4) 0.072(3) Uani 1 0 .
F90 F 0.7819(3) 0.2069(6) 0.2639(3) 0.063(3) Uani 1 0 .
F91 F 0.8090(5) 0.1459(7) 0.1876(3) 0.103(4) Uani 1 0 .
B92 B 0.5512(6) 0.2229(9) 0.3147(5) 0.026(4) Uani 1 0 .
F93 F 0.5732(2) 0.2741(5) 0.3606(2) 0.039(2) Uani 1 0 .
F94 F 0.5286(3) 0.2989(6) 0.2821(3) 0.062(3) Uani 1 0 .
F95 F 0.5932(3) 0.1663(5) 0.2940(3) 0.044(3) Uani 1 0 .
F96 F 0.5106(3) 0.1480(5) 0.3283(3) 0.040(2) Uani 1 0 .
B97 B 0.5794(6) 0.7404(11) 0.4667(5) 0.030(5) Uani 1 0 .
F98 F 0.5386(3) 0.6930(5) 0.4960(3) 0.055(3) Uani 1 0 .
F99 F 0.5802(3) 0.8521(5) 0.4777(3) 0.045(3) Uani 1 0 .
F100 F 0.5681(4) 0.7207(7) 0.4170(3) 0.080(4) Uani 1 0 .
F101 F 0.6309(3) 0.6969(6) 0.4829(3) 0.071(3) Uani 1 0 .
B102 B 0.3285(5) 0.2920(11) 0.2386(5) 0.028(5) Uani 1 0 .
F103 F 0.3447(3) 0.3879(6) 0.2620(3) 0.064(3) Uani 1 0 .
F104 F 0.3638(4) 0.2103(7) 0.2536(4) 0.093(4) Uani 1 0 .
F105 F 0.2780(4) 0.2635(7) 0.2495(6) 0.145(7) Uani 1 0 .
F106 F 0.3319(6) 0.3036(9) 0.1883(4) 0.160(7) Uani 1 0 .
H107 H 0.8035 0.0385 0.1085 0.0352 Uiso 1 0 .
H108 H 0.8427 -0.1243 0.0799 0.0374 Uiso 1 0 .
H109 H 0.7898 -0.2402 0.0225 0.0413 Uiso 1 0 .
H110 H 0.697 -0.1932 -0.004 0.0349 Uiso 1 0 .
H111 H 0.6577 -0.0317 0.0247 0.03 Uiso 1 0 .
H112 H 0.7722 0.2024 0.0737 0.0254 Uiso 1 0 .
H113 H 0.6858 0.5039 0.0941 0.0419 Uiso 1 0 .
H114 H 0.7391 0.6627 0.0947 0.0486 Uiso 1 0 .
H115 H 0.8376 0.6506 0.1017 0.047 Uiso 1 0 .
H116 H 0.8813 0.4789 0.1065 0.0395 Uiso 1 0 .
H117 H 0.8264 0.3218 0.1104 0.0318 Uiso 1 0 .
H118 H 0.5696 -0.2974 0.1533 0.0589 Uiso 1 0 .
H119 H 0.5941 -0.3225 0.1009 0.0589 Uiso 1 0 .
H120 H 0.634 -0.3108 0.1504 0.0589 Uiso 1 0 .
H121 H 0.4867 0.1152 -0.0453 0.0411 Uiso 1 0 .
H122 H 0.5398 0.1454 -0.0734 0.0411 Uiso 1 0 .
H123 H 0.5284 0.0244 -0.0593 0.0411 Uiso 1 0 .
H124 H 0.4561 0.147 0.2271 0.0522 Uiso 1 0 .
H125 H 0.4216 0.1101 0.1773 0.0522 Uiso 1 0 .
H126 H 0.4516 0.0236 0.2133 0.0522 Uiso 1 0 .
H127 H 0.6733 -0.0208 0.2927 0.0376 Uiso 1 0 .
H128 H 0.7214 -0.0734 0.264 0.0376 Uiso 1 0 .
H129 H 0.7297 0.0413 0.2889 0.0376 Uiso 1 0 .
H130 H 0.55 0.4957 -0.0403 0.0407 Uiso 1 0 .
H131 H 0.5586 0.3788 -0.0617 0.0407 Uiso 1 0 .
H132 H 0.5063 0.4046 -0.0315 0.0407 Uiso 1 0 .
H133 H 0.4612 0.494 0.1964 0.0531 Uiso 1 0 .
H134 H 0.4311 0.4148 0.1568 0.0531 Uiso 1 0 .
H135 H 0.4499 0.3738 0.2117 0.0531 Uiso 1 0 .
H136 H 0.6769 0.2927 0.3193 0.0439 Uiso 1 0 .
H137 H 0.73 0.3571 0.3058 0.0439 Uiso 1 0 .
H138 H 0.6735 0.4181 0.3103 0.0439 Uiso 1 0 .
H139 H 0.8034 0.0727 0.6143 0.0337 Uiso 1 0 .
H140 H 0.8499 -0.0814 0.5845 0.0428 Uiso 1 0 .
H141 H 0.8049 -0.1977 0.5262 0.0433 Uiso 1 0 .
H142 H 0.7098 -0.1688 0.4994 0.0401 Uiso 1 0 .
H143 H 0.6657 -0.0108 0.524 0.0344 Uiso 1 0 .
H144 H 0.7687 0.2321 0.5743 0.0308 Uiso 1 0 .
H145 H 0.6801 0.5268 0.5804 0.0492 Uiso 1 0 .
H146 H 0.7336 0.6875 0.5821 0.0529 Uiso 1 0 .
H147 H 0.8317 0.6758 0.5934 0.0444 Uiso 1 0 .
H148 H 0.8747 0.5111 0.6101 0.0338 Uiso 1 0 .
H149 H 0.8218 0.352 0.6165 0.0392 Uiso 1 0 .
H150 H 0.5638 -0.2814 0.6357 0.0542 Uiso 1 0 .
H151 H 0.6068 -0.3001 0.5945 0.0542 Uiso 1 0 .
H152 H 0.6275 -0.2897 0.6522 0.0542 Uiso 1 0 .
H153 H 0.4859 0.116 0.4537 0.0404 Uiso 1 0 .
H154 H 0.5395 0.1366 0.4246 0.0404 Uiso 1 0 .
H155 H 0.5268 0.0202 0.4446 0.0404 Uiso 1 0 .
H156 H 0.466 0.1336 0.7366 0.0504 Uiso 1 0 .
H157 H 0.425 0.1414 0.6876 0.0504 Uiso 1 0 .
H158 H 0.4486 0.0285 0.706 0.0504 Uiso 1 0 .
H159 H 0.6846 0.0545 0.8013 0.0472 Uiso 1 0 .
H160 H 0.7051 -0.0475 0.7725 0.0472 Uiso 1 0 .
H161 H 0.7432 0.0552 0.779 0.0472 Uiso 1 0 .
H162 H 0.5252 0.5 0.4603 0.0441 Uiso 1 0 .
H163 H 0.5817 0.475 0.4366 0.0441 Uiso 1 0 .
H164 H 0.5356 0.3854 0.4372 0.0441 Uiso 1 0 .
H165 H 0.4528 0.5097 0.6902 0.0459 Uiso 1 0 .
H166 H 0.4238 0.4095 0.6631 0.0459 Uiso 1 0 .
H167 H 0.4515 0.3982 0.7186 0.0459 Uiso 1 0 .
H168 H 0.663 0.3421 0.8156 0.0492 Uiso 1 0 .
H169 H 0.7253 0.3557 0.8031 0.0492 Uiso 1 0 .
H170 H 0.686 0.4569 0.8027 0.0492 Uiso 1 0 .

loop_
_atom_type_symbol
_atom_type_description
_atom_type_scat_dispersion_real
_atom_type_scat_dispersion_imag
_atom_type_scat_source
MO Mo -1.825 0.688 'International Tables Vol. IV (1974) Table 2.2B'
F F 0.014 0.01 'International Tables Vol. IV (1974) Table 2.2B'
N N 0.004 0.003 'International Tables Vol. IV (1974) Table 2.2B'
C C 0.002 0.002 'International Tables Vol. IV (1974) Table 2.2B'
B B 0 0.001 'International Tables Vol. IV (1974) Table 2.2B'
H H 0 0 'International Tables Vol. IV (1974) Table 2.2B'
